data_1562472
loop_
_publ_author_name
'Keates, Adam C.'
'Wang, Qianlong'
'Weller, Mark T.'

_publ_section_title
;
 Synthesis and structural characterisation of iron(II) and copper(II)
 diphosphates containing flattened metal oxotetrahedra
;
_journal_issue 1
_journal_name_full 'Journal of Solid State Chemistry'
_journal_page_first 10
_journal_page_last 14
_journal_paper_doi 10.1016/j.jssc.2013.10.024
_journal_volume 210
_journal_year 2014
_chemical_formula_sum 'Fe K2 O7 P2'
_chemical_formula_weight 307.99
_space_group_IT_number 113
_space_group_name_Hall 'P -4 2ab'
_space_group_name_H-M_alt 'P -4 21 m'
_symmetry_cell_setting tetragonal
_symmetry_space_group_name_H-M 'P -4 21 m'
_atom_sites_solution_primary direct
_atom_sites_solution_secondary difmap
_cell_angle_alpha 90.00
_cell_angle_beta 90.00
_cell_angle_gamma 90.00
_cell_formula_units_Z 2
_cell_length_a 8.092(3)
_cell_length_b 8.092(3)
_cell_length_c 5.496(3)
_cell_measurement_reflns_used 893
_cell_measurement_temperature 100(2)
_cell_measurement_theta_max 31.1
_cell_measurement_theta_min 2.5
_cell_volume 359.9(3)
_computing_structure_refinement 'SHELXL-97 (Sheldrick, 2008)'
_diffrn_ambient_temperature 100(2)
_diffrn_detector_area_resol_mean 28.5714
_diffrn_measured_fraction_theta_full 0.955
_diffrn_measured_fraction_theta_max 0.955
_diffrn_measurement_device_type 'Rigaku Saturn724+ (2x2 bin mode)'
_diffrn_measurement_method 'profile data from \w-scans'
_diffrn_radiation_monochromator Confocal
_diffrn_radiation_source 'Rotating Anode'
_diffrn_radiation_type MoK\a
_diffrn_radiation_wavelength 0.71073
_diffrn_reflns_av_R_equivalents 0.0193
_diffrn_reflns_av_sigmaI/netI 0.0393
_diffrn_reflns_limit_h_max 10
_diffrn_reflns_limit_h_min -6
_diffrn_reflns_limit_k_max 4
_diffrn_reflns_limit_k_min -11
_diffrn_reflns_limit_l_max 4
_diffrn_reflns_limit_l_min -7
_diffrn_reflns_number 1100
_diffrn_reflns_theta_full 31.08
_diffrn_reflns_theta_max 31.08
_diffrn_reflns_theta_min 3.56
_exptl_absorpt_coefficient_mu 3.689
_exptl_absorpt_correction_T_max 1.000
_exptl_absorpt_correction_T_min 0.786
_exptl_absorpt_correction_type multi-scan
_exptl_crystal_colour colourless
_exptl_crystal_density_diffrn 2.842
_exptl_crystal_density_method 'not measured'
_exptl_crystal_description Needle
_exptl_crystal_F_000 300
_exptl_crystal_size_max 0.20
_exptl_crystal_size_mid 0.10
_exptl_crystal_size_min 0.04
_refine_diff_density_max 0.482
_refine_diff_density_min -0.524
_refine_diff_density_rms 0.117
_refine_ls_abs_structure_details 'Flack H D (1983), Acta Cryst. A39, 876-881'
_refine_ls_abs_structure_Flack 0.92(5)
_refine_ls_extinction_method none
_refine_ls_goodness_of_fit_ref 1.050
_refine_ls_matrix_type full
_refine_ls_number_parameters 34
_refine_ls_number_reflns 539
_refine_ls_number_restraints 0
_refine_ls_restrained_S_all 1.050
_refine_ls_R_factor_all 0.0340
_refine_ls_R_factor_gt 0.0294
_refine_ls_shift/su_max 0.000
_refine_ls_shift/su_mean 0.000
_refine_ls_structure_factor_coef Fsqd
_refine_ls_weighting_details 'calc w=1/[\s^2^(Fo^2^)+(0.0426P)^2^+0.0000P] where P=(Fo^2^+2Fc^2^)/3'
_refine_ls_weighting_scheme calc
_refine_ls_wR_factor_gt 0.0701
_refine_ls_wR_factor_ref 0.0715
_reflns_number_gt 473
_reflns_number_total 539
_reflns_threshold_expression >2\s(I)
_cod_data_source_file JSSC-2014-210-10.cif
_cod_data_source_block 2
_cod_depositor_comments
;
The following automatic conversions were performed:

data item '_symmetry_cell_setting' value 'Tetragonal' was changed to
'tetragonal' in accordance with the built-in table derived from the
CIF Core dictionary named 'cif_core.dic' version 2.4.5 last updated
on 2014-11-21.

Automatic conversion script
Id: cif_fix_values 8369 2020-08-20 11:38:08Z andrius 
;
_cod_original_sg_symbol_H-M P-42(1)m
_cod_original_formula_sum 'K2 Fe P2 O7'
_cod_database_code 1562472

loop_
_symmetry_equiv_pos_as_xyz
'x, y, z'
'-x, -y, z'
'y, -x, -z'
'-y, x, -z'
'-x+1/2, y+1/2, -z'
'x+1/2, -y+1/2, -z'
'-y+1/2, -x+1/2, z'
'y+1/2, x+1/2, z'

loop_
_atom_site_label
_atom_site_type_symbol
_atom_site_fract_x
_atom_site_fract_y
_atom_site_fract_z
_atom_site_U_iso_or_equiv
_atom_site_adp_type
_atom_site_occupancy
_atom_site_symmetry_multiplicity
_atom_site_calc_flag
_atom_site_refinement_flags
_atom_site_disorder_assembly
_atom_site_disorder_group
K1 K -0.16551(7) 0.33449(7) 0.4901(2) 0.0089(2) Uani 1 2 d S . .
Fe1 Fe 0.0000 0.0000 0.0000 0.0071(2) Uani 1 4 d S . .
P1 P 0.13364(10) 0.36636(10) -0.0404(2) 0.0069(3) Uani 1 2 d S . .
O1 O 0.0000 0.5000 -0.1376(9) 0.0097(10) Uani 1 4 d S . .
O2 O 0.0762(3) 0.2065(3) -0.1627(5) 0.0093(5) Uani 1 1 d . . .
O3 O 0.1362(3) 0.3638(3) 0.2308(6) 0.0103(7) Uani 1 2 d S . .

loop_
_atom_site_aniso_label
_atom_site_aniso_U_11
_atom_site_aniso_U_22
_atom_site_aniso_U_33
_atom_site_aniso_U_23
_atom_site_aniso_U_13
_atom_site_aniso_U_12
K1 0.0095(3) 0.0095(3) 0.0078(5) -0.0003(3) -0.0003(3) -0.0015(3)
Fe1 0.0058(2) 0.0058(2) 0.0097(5) 0.000 0.000 0.000
P1 0.0060(3) 0.0060(3) 0.0087(6) 0.0003(3) -0.0003(3) 0.0004(4)
O1 0.0103(14) 0.0103(14) 0.009(2) 0.000 0.000 0.0029(18)
O2 0.0119(11) 0.0075(11) 0.0084(12) -0.0014(10) -0.0003(10) -0.0011(9)
O3 0.0121(9) 0.0121(9) 0.0067(16) 0.0013(10) -0.0013(10) 0.0015(14)

loop_
_atom_type_symbol
_atom_type_description
_atom_type_scat_dispersion_real
_atom_type_scat_dispersion_imag
_atom_type_scat_source
O O 0.0106 0.0060 'International Tables Vol C Tables 4.2.6.8 and 6.1.1.4'
P P 0.1023 0.0942 'International Tables Vol C Tables 4.2.6.8 and 6.1.1.4'
K K 0.2009 0.2494 'International Tables Vol C Tables 4.2.6.8 and 6.1.1.4'
Fe Fe 0.3463 0.8444 'International Tables Vol C Tables 4.2.6.8 and 6.1.1.4'

loop_
_geom_angle_atom_site_label_1
_geom_angle_atom_site_label_2
_geom_angle_atom_site_label_3
_geom_angle
_geom_angle_site_symmetry_1
_geom_angle_site_symmetry_3
O3 K1 O2 81.49(9) 4_556 6_455
O3 K1 O2 81.49(9) 4_556 4
O2 K1 O2 53.20(10) 6_455 4
O3 K1 O1 98.72(11) 4_556 1_556
O2 K1 O1 153.39(5) 6_455 1_556
O2 K1 O1 153.39(5) 4 1_556
O3 K1 O3 146.55(6) 4_556 2_565
O2 K1 O3 80.81(7) 6_455 2_565
O2 K1 O3 109.41(10) 4 2_565
O1 K1 O3 85.13(9) 1_556 2_565
O3 K1 O3 146.55(6) 4_556 .
O2 K1 O3 109.41(10) 6_455 .
O2 K1 O3 80.81(7) 4 .
O1 K1 O3 85.13(9) 1_556 .
O3 K1 O3 66.67(12) 2_565 .
O3 K1 O2 79.55(8) 4_556 8_456
O2 K1 O2 103.65(9) 6_455 8_456
O2 K1 O2 152.16(4) 4 8_456
O1 K1 O2 50.92(6) 1_556 8_456
O3 K1 O2 77.38(9) 2_565 8_456
O3 K1 O2 125.26(7) . 8_456
O3 K1 O2 79.55(8) 4_556 1_556
O2 K1 O2 152.16(4) 6_455 1_556
O2 K1 O2 103.65(9) 4 1_556
O1 K1 O2 50.92(6) 1_556 1_556
O3 K1 O2 125.26(7) 2_565 1_556
O3 K1 O2 77.38(9) . 1_556
O2 K1 O2 92.75(11) 8_456 1_556
O3 K1 P1 81.15(8) 4_556 4
O2 K1 P1 26.61(5) 6_455 4
O2 K1 P1 26.61(5) 4 4
O1 K1 P1 179.87(8) 1_556 4
O3 K1 P1 94.98(7) 2_565 4
O3 K1 P1 94.98(7) . 4
O2 K1 P1 129.03(5) 8_456 4
O2 K1 P1 129.03(5) 1_556 4
O3 K1 P1 91.99(8) 4_556 2_566
O2 K1 P1 127.39(5) 6_455 2_566
O2 K1 P1 173.35(7) 4 2_566
O1 K1 P1 26.30(3) 1_556 2_566
O3 K1 P1 76.82(7) 2_565 2_566
O3 K1 P1 104.23(6) . 2_566
O2 K1 P1 25.06(5) 8_456 2_566
O2 K1 P1 73.63(6) 1_556 2_566
P1 K1 P1 153.67(2) 4 2_566
O3 K1 P1 91.99(8) 4_556 1_556
O2 K1 P1 173.35(7) 6_455 1_556
O2 K1 P1 127.39(5) 4 1_556
O1 K1 P1 26.30(3) 1_556 1_556
O3 K1 P1 104.23(6) 2_565 1_556
O3 K1 P1 76.82(7) . 1_556
O2 K1 P1 73.63(6) 8_456 1_556
O2 K1 P1 25.06(5) 1_556 1_556
P1 K1 P1 153.67(2) 4 1_556
P1 K1 P1 51.07(4) 2_566 1_556
O3 K1 K1 145.94(7) 4_556 2_565
O2 K1 K1 128.06(6) 6_455 2_565
O2 K1 K1 128.06(6) 4 2_565
O1 K1 K1 47.21(7) 1_556 2_565
O3 K1 K1 48.11(5) 2_565 2_565
O3 K1 K1 48.11(5) . 2_565
O2 K1 K1 77.14(5) 8_456 2_565
O2 K1 K1 77.14(5) 1_556 2_565
P1 K1 K1 132.92(3) 4 2_565
P1 K1 K1 57.73(2) 2_566 2_565
P1 K1 K1 57.73(2) 1_556 2_565
O2 Fe1 O2 101.62(6) 2 4
O2 Fe1 O2 101.62(6) 2 3
O2 Fe1 O2 126.66(15) 4 3
O2 Fe1 O2 126.66(15) 2 .
O2 Fe1 O2 101.62(6) 4 .
O2 Fe1 O2 101.62(6) 3 .
O3 P1 O2 115.58(13) . .
O3 P1 O2 115.58(13) . 7
O2 P1 O2 108.7(2) . 7
O3 P1 O1 110.4(2) . .
O2 P1 O1 102.50(14) . .
O2 P1 O1 102.50(14) 7 .
O3 P1 K1 135.94(15) . 3
O2 P1 K1 54.37(10) . 3
O2 P1 K1 54.37(10) 7 3
O1 P1 K1 113.65(18) . 3
O3 P1 K1 137.39(10) . 1_554
O2 P1 K1 53.95(10) . 1_554
O2 P1 K1 106.21(12) 7 1_554
O1 P1 K1 49.69(12) . 1_554
K1 P1 K1 76.16(4) 3 1_554
O3 P1 K1 137.39(10) . 2_564
O2 P1 K1 106.21(12) . 2_564
O2 P1 K1 53.95(10) 7 2_564
O1 P1 K1 49.69(12) . 2_564
K1 P1 K1 76.16(4) 3 2_564
K1 P1 K1 64.53(4) 1_554 2_564
O3 P1 K1 40.59(9) . 2_565
O2 P1 K1 153.73(11) . 2_565
O2 P1 K1 94.95(10) 7 2_565
O1 P1 K1 82.72(15) . 2_565
K1 P1 K1 146.75(2) 3 2_565
K1 P1 K1 130.62(4) 1_554 2_565
K1 P1 K1 96.81(4) 2_564 2_565
O3 P1 K1 40.59(9) . .
O2 P1 K1 94.95(10) . .
O2 P1 K1 153.73(11) 7 .
O1 P1 K1 82.72(15) . .
K1 P1 K1 146.75(2) 3 .
K1 P1 K1 96.81(4) 1_554 .
K1 P1 K1 130.62(4) 2_564 .
K1 P1 K1 59.83(4) 2_565 .
O3 P1 K1 36.09(14) . 3_556
O2 P1 K1 96.79(11) . 3_556
O2 P1 K1 96.79(11) 7 3_556
O1 P1 K1 146.50(18) . 3_556
K1 P1 K1 99.85(5) 3 3_556
K1 P1 K1 147.14(2) 1_554 3_556
K1 P1 K1 147.14(2) 2_564 3_556
K1 P1 K1 68.44(4) 2_565 3_556
K1 P1 K1 68.44(4) . 3_556
P1 O1 P1 141.5(3) 2_565 .
P1 O1 K1 104.02(11) 2_565 1_554
P1 O1 K1 104.02(11) . 1_554
P1 O1 K1 104.02(11) 2_565 2_564
P1 O1 K1 104.02(11) . 2_564
K1 O1 K1 85.57(15) 1_554 2_564
P1 O2 Fe1 127.26(16) . .
P1 O2 K1 99.02(11) . 3
Fe1 O2 K1 115.05(11) . 3
P1 O2 K1 100.99(12) . 1_554
Fe1 O2 K1 112.54(10) . 1_554
K1 O2 K1 97.06(9) 3 1_554
P1 O3 K1 125.21(19) . 3_556
P1 O3 K1 119.42(13) . 2_565
K1 O3 K1 100.02(9) 3_556 2_565
P1 O3 K1 119.42(13) . .
K1 O3 K1 100.02(9) 3_556 .
K1 O3 K1 83.77(10) 2_565 .

loop_
_geom_bond_atom_site_label_1
_geom_bond_atom_site_label_2
_geom_bond_distance
_geom_bond_site_symmetry_2
K1 O3 2.739(4) 4_556
K1 O2 2.778(3) 6_455
K1 O2 2.778(3) 4
K1 O1 2.788(4) 1_556
K1 O3 2.837(3) 2_565
K1 O3 2.837(3) .
K1 O2 2.922(3) 8_456
K1 O2 2.922(3) 1_556
K1 P1 3.3752(19) 4
K1 P1 3.5479(18) 2_566
K1 P1 3.5479(18) 1_556
K1 K1 3.788(2) 2_565
Fe1 O2 1.993(2) 2
Fe1 O2 1.993(2) 4
Fe1 O2 1.993(2) 3
Fe1 O2 1.993(2) .
P1 O3 1.491(4) .
P1 O2 1.531(2) .
P1 O2 1.531(2) 7
P1 O1 1.620(2) .
P1 K1 3.3752(19) 3
P1 K1 3.5479(18) 1_554
P1 K1 3.5479(18) 2_564
P1 K1 3.798(2) 2_565
P1 K1 3.799(2) 3_556
O1 P1 1.620(2) 2_565
O1 K1 2.788(4) 1_554
O1 K1 2.788(4) 2_564
O2 K1 2.778(3) 3
O2 K1 2.922(3) 1_554
O3 K1 2.739(4) 3_556
O3 K1 2.837(3) 2_565
